data_4348463
loop_
_publ_author_name
'Benjamin, Helen'
'Zheng, Yonghao'
'Batsanov, Andrei S.'
'Fox, Mark A.'
'Al-Attar, Hameed A'
'Monkman, Andrew P.'
'Bryce, Martin R.'

_publ_section_title
;
 Sulfonyl-Substituted Heteroleptic Cyclometalated Iridium(III) Complexes
 as Blue Emitters for Solution-Processable Phosphorescent Organic
 Light-Emitting Diodes.
;
_journal_issue 17
_journal_name_full 'Inorganic chemistry'
_journal_page_first 8612
_journal_page_last 8627
_journal_paper_doi 10.1021/acs.inorgchem.6b01179
_journal_volume 55
_journal_year 2016
_chemical_absolute_configuration ad
_chemical_formula_moiety 'C48 H40 F4 Ir N3 O6 S2, 2.75(C H2 Cl2)'
_chemical_formula_sum 'C50.75 H45 Cl5.5 F4 Ir N3 O6 S2'
_chemical_formula_weight 1320.19
_space_group_crystal_system orthorhombic
_space_group_IT_number 18
_space_group_name_Hall 'P 2 2ab'
_space_group_name_H-M_alt 'P 21 21 2'
_atom_sites_solution_hydrogens geom
_atom_sites_solution_primary heavy
_atom_sites_solution_secondary difmap
_audit_creation_date 2015-10-14
_audit_creation_method
;
Olex2 1.2-beta
(compiled 2015.09.30 svn.r3233 for OlexSys, GUI svn.r5103)
;
_cell_angle_alpha 90
_cell_angle_beta 90
_cell_angle_gamma 90
_cell_formula_units_Z 4
_cell_length_a 16.9904(8)
_cell_length_b 28.4675(13)
_cell_length_c 11.4762(5)
_cell_measurement_reflns_used 9025
_cell_measurement_temperature 120
_cell_measurement_theta_max 30.21
_cell_measurement_theta_min 2.40
_cell_volume 5550.7(4)
_computing_cell_refinement 'APEX2 v.2013.4_1 (Bruker, 2013)'
_computing_data_collection 'APEX2 v.2013.4_1 (Bruker, 2013)'
_computing_data_reduction 'SAINT v8.30C (Bruker, 2013)'
_computing_molecular_graphics 'Olex2 (Dolomanov et al., 2009)'
_computing_publication_material 'Olex2 (Dolomanov et al., 2009)'
_computing_structure_refinement 'ShelXL 2014/7 (Sheldrick, 2015)'
_computing_structure_solution 'SHELXS 2013/1 (Sheldrick, 2008)'
_diffrn_ambient_temperature 120
_diffrn_detector_type 'Bruker PHOTON 100 CMOS'
_diffrn_measured_fraction_theta_full 0.998
_diffrn_measured_fraction_theta_max 0.997
_diffrn_measurement_device '3-circle area detector diffractometer'
_diffrn_measurement_device_type 'Bruker D8 Venture'
_diffrn_measurement_method \w-scan
_diffrn_radiation_monochromator 'focusing mirrors'
_diffrn_radiation_probe x-ray
_diffrn_radiation_type MoK\a
_diffrn_radiation_wavelength 0.71073
_diffrn_reflns_av_R_equivalents 0.0528
_diffrn_reflns_av_unetI/netI 0.0697
_diffrn_reflns_Laue_measured_fraction_full 0.998
_diffrn_reflns_Laue_measured_fraction_max 0.997
_diffrn_reflns_limit_h_max 24
_diffrn_reflns_limit_h_min -24
_diffrn_reflns_limit_k_max 40
_diffrn_reflns_limit_k_min -40
_diffrn_reflns_limit_l_max 16
_diffrn_reflns_limit_l_min -14
_diffrn_reflns_number 68389
_diffrn_reflns_point_group_measured_fraction_full 0.995
_diffrn_reflns_point_group_measured_fraction_max 0.994
_diffrn_reflns_theta_full 25.242
_diffrn_reflns_theta_max 30.588
_diffrn_reflns_theta_min 2.280
_diffrn_source 'ImuS microsource'
_diffrn_source_current 1.0
_diffrn_source_power 0.05
_diffrn_source_target Mo
_diffrn_source_voltage 50.0
_diffrn_standards_number 0
_exptl_absorpt_coefficient_mu 2.808
_exptl_absorpt_correction_T_max 0.4104
_exptl_absorpt_correction_T_min 0.3440
_exptl_absorpt_correction_type multi-scan
_exptl_absorpt_process_details
;
SADABS-2009/1 (Bruker,2010) was used for absorption correction.
wR2(int) was 0.1183 before and 0.0787 after correction.
The Ratio of minimum to maximum transmission is 0.8382.
The \l/2 correction factor is 0.0015.
;
_exptl_crystal_colour yellow
_exptl_crystal_colour_primary yellow
_exptl_crystal_density_diffrn 1.580
_exptl_crystal_description trapetsoid
_exptl_crystal_F_000 2628
_exptl_crystal_size_max 0.16
_exptl_crystal_size_mid 0.08
_exptl_crystal_size_min 0.02
_refine_diff_density_max 1.631
_refine_diff_density_min -0.887
_refine_diff_density_rms 0.132
_refine_ls_abs_structure_details
;
 Flack x determined using 5820 quotients [(I+)-(I-)]/[(I+)+(I-)]
 (Parsons and Flack (2004), Acta Cryst. A60, s61). 
 By conventional hole-in-one fit to all intensities, x=0.013(6).
 Hooft parameter y=0.012(3). 
;
_refine_ls_abs_structure_Flack 0.016(3)
_refine_ls_extinction_method none
_refine_ls_goodness_of_fit_ref 1.067
_refine_ls_hydrogen_treatment constr
_refine_ls_matrix_type full
_refine_ls_number_parameters 694
_refine_ls_number_reflns 16991
_refine_ls_number_restraints 20
_refine_ls_restrained_S_all 1.071
_refine_ls_R_factor_all 0.0561
_refine_ls_R_factor_gt 0.0412
_refine_ls_shift/su_max 0.003
_refine_ls_shift/su_mean 0.000
_refine_ls_structure_factor_coef Fsqd
_refine_ls_weighting_details 'w=1/[\s^2^(Fo^2^)+(0.0400P)^2^+0.6530P] where P=(Fo^2^+2Fc^2^)/3'
_refine_ls_weighting_scheme calc
_refine_ls_wR_factor_gt 0.0868
_refine_ls_wR_factor_ref 0.0915
_reflns_Friedel_coverage 0.824
_reflns_Friedel_fraction_full 0.991
_reflns_Friedel_fraction_max 0.990
_reflns_number_gt 14645
_reflns_number_total 16991
_reflns_threshold_expression 'I > 2\s(I)'
_cod_data_source_file 12.cif
_cod_data_source_block 12
_cod_depositor_comments
;
The following automatic conversions were performed:

data item '_diffrn_radiation_probe' value 'X-ray' was changed to
'x-ray' in accordance with the
/home/saulius/struct/COD-crude-data/automatic-downloads/DataCite-retrospective/ACS/depositions/lib/dictionaries/cif_core.dic
dictionary named 'cif_core.dic' version 2.4.2 last updated on
2011-04-26.

Automatic conversion script
Id: cif_fix_values 6909 2019-04-08 15:41:33Z antanas 
;
_cod_original_formula_sum 'C50.75 H45 Cl5.50 F4 Ir N3 O6 S2'
_cod_database_code 4348463
_shelx_space_group_comment
;
The symmetry employed for this shelxl refinement is uniquely defined
by the following loop, which should always be used as a source of
symmetry information in preference to the above space-group names.
They are only intended as comments.
;
_computing.bruker_data_scaling 'SADABS V2012/1 (Bruker AXS Inc.)'

_olex2_refinement_description
;
1. Fixed Uiso
 At 1.2 times of:
  All C(H) groups, All C(H,H) groups
 At 1.5 times of:
  All C(H,H,H) groups
2. Restrained distances
 Cl6-Cl5
 3 with sigma of 0.02
 Cl6-C51 = Cl5-C51
 1.7 with sigma of 0.02
 Cl2B-C49B \\sim Cl2A-C49A
 with sigma of 0.02
 Cl1-C49B \\sim Cl1-C49A
 with sigma of 0.02
 Cl4B-C50B \\sim Cl4A-C50A \\sim Cl3-C50B \\sim Cl3-C50A
 with sigma of 0.02
 S2A-O6B \\sim S2A-O5B \\sim S2B-O6A \\sim S2B-O5A
 with sigma of 0.02
 S2B-C39B \\sim S2A-C39A
 with sigma of 0.02
 Cl6-C51 \\sim Cl5-C51
 with sigma of 0.02
 Cl8A-C53B \\sim Cl8B-C53A
 with sigma of 0.02
3. Uiso/Uaniso restraints and constraints
Uiso(C50B) = Uiso(C50A)
Uanis(S2A) = Uanis(S2B)
Uiso(C44B) = Uiso(C44A)
Uanis(C48A) = Uanis(C48B)
Uiso(C51) = Uiso(Cl6)
Uiso(C45B) = Uiso(C45A)
Uiso(C53A) = Uiso(C53B)
Uiso(Cl8B) = Uiso(Cl8A)
4. Others
 Fixed Sof: S2A(0.45) S2B(0.55) O5A(0.55) O5B(0.45) O6A(0.55) O6B(0.45)
 C39A(0.45) H39A(0.45) H39B(0.45) H39C(0.45) C39B(0.55) H39D(0.55) H39E(0.55)
 H39F(0.55) C44A(0.55) H44A(0.55) C44B(0.45) H44B(0.45) C45B(0.45) C45A(0.55)
 C48A(0.55) H48A(0.55) H48B(0.55) H48C(0.55) C48B(0.45) H48D(0.45) H48E(0.45)
 H48F(0.45) Cl2A(0.6) Cl2B(0.4) C49A(0.6) H49A(0.6) H49B(0.6) C49B(0.4)
 H49C(0.4) H49D(0.4) Cl4A(0.8) Cl4B(0.2) C50A(0.8) H50A(0.8) H50B(0.8)
 C50B(0.2) H50C(0.2) H50D(0.2) Cl5(0.5) Cl6(0.5) C51(0.5) H51A(0.5) H51B(0.5)
 Cl7(0.15) C53A(0.1) Cl8B(0.2) Cl8A(0.15) C53B(0.15)
5.a Secondary CH2 refined with riding coordinates:
 C49A(H49A,H49B), C49B(H49C,H49D), C50A(H50A,H50B), C50B(H50C,H50D), C51(H51A,
 H51B)
5.b Me refined with riding coordinates:
 C39A(H39A,H39B,H39C), C39B(H39D,H39E,H39F)
5.c Aromatic/amide H refined with riding coordinates:
 C3(H3), C4(H4), C5(H5), C6(H6), C8(H8), C14(H14), C16(H16), C17(H17),
 C19(H19), C25(H25), C27(H27), C28(H28), C32(H32), C34(H34), C42(H42),
 C44A(H44A), C44B(H44B)
5.d Idealised Me refined as rotating group:
 C29(H29A,H29B,H29C), C36(H36A,H36B,H36C), C37(H37A,H37B,H37C), C38(H38A,H38B,
 H38C), C46(H46A,H46B,H46C), C47(H47A,H47B,H47C), C48A(H48A,H48B,H48C),
 C48B(H48D,H48E,H48F)
;
_shelx_shelxl_version_number 2014/7
_olex2_submission_special_instructions 'No special instructions were received'

loop_
_space_group_symop_operation_xyz
'x, y, z'
'-x, -y, z'
'x+1/2, -y+1/2, -z'
'-x+1/2, y+1/2, -z'

loop_
_atom_site_label
_atom_site_type_symbol
_atom_site_fract_x
_atom_site_fract_y
_atom_site_fract_z
_atom_site_U_iso_or_equiv
_atom_site_adp_type
_atom_site_occupancy
_atom_site_site_symmetry_order
_atom_site_calc_flag
_atom_site_refinement_flags_posn
_atom_site_refinement_flags_adp
_atom_site_refinement_flags_occupancy
_atom_site_disorder_assembly
_atom_site_disorder_group
Ir Ir 0.39415(2) 0.63865(2) 0.76474(2) 0.01691(6) Uani 1 1 d . . . . .
S1 S 0.04722(9) 0.70149(6) 0.96597(14) 0.0261(3) Uani 1 1 d . . . . .
F1 F 0.1549(2) 0.75958(12) 0.8265(3) 0.0296(8) Uani 1 1 d . . . . .
F2 F 0.1291(2) 0.60715(12) 0.9796(3) 0.0252(8) Uani 1 1 d . . . . .
F3 F 0.2261(3) 0.54805(17) 0.4380(4) 0.0552(13) Uani 1 1 d . . . . .
F4 F 0.3261(3) 0.69671(17) 0.3440(3) 0.0485(12) Uani 1 1 d . . . . .
O1 O 0.5093(2) 0.61301(14) 0.7271(4) 0.0257(9) Uani 1 1 d . . . . .
O2 O 0.6330(3) 0.61170(18) 0.7951(5) 0.0409(13) Uani 1 1 d . . . . .
O3 O 0.0553(3) 0.74677(17) 1.0171(4) 0.0348(11) Uani 1 1 d . . . . .
O4 O 0.0163(3) 0.66491(18) 1.0375(5) 0.0425(13) Uani 1 1 d . . . . .
N1 N 0.4558(3) 0.64900(16) 0.9252(4) 0.0210(11) Uani 1 1 d . . . . .
N2 N 0.3534(3) 0.57826(17) 0.8377(4) 0.0192(10) Uani 1 1 d . . . . .
N3 N 0.4267(3) 0.69871(18) 0.6823(4) 0.0210(11) Uani 1 1 d . . . . .
C1 C 0.5614(4) 0.6196(2) 0.8066(6) 0.0283(14) Uani 1 1 d . . . . .
C2 C 0.5315(3) 0.6362(2) 0.9216(5) 0.0262(13) Uani 1 1 d . . . . .
C3 C 0.5783(4) 0.6362(3) 1.0211(6) 0.0366(16) Uani 1 1 d . . . . .
H3 H 0.6322 0.6275 1.0168 0.044 Uiso 1 1 calc R . . . .
C4 C 0.5447(5) 0.6491(3) 1.1269(7) 0.0408(19) Uani 1 1 d . . . . .
H4 H 0.5755 0.6493 1.1959 0.049 Uiso 1 1 calc R . . . .
C5 C 0.4666(5) 0.6616(3) 1.1307(6) 0.0364(17) Uani 1 1 d . . . . .
H5 H 0.4426 0.6699 1.2026 0.044 Uiso 1 1 calc R . . . .
C6 C 0.4230(4) 0.6618(2) 1.0282(5) 0.0268(14) Uani 1 1 d . . . . .
H6 H 0.3694 0.6711 1.0303 0.032 Uiso 1 1 calc R . . . .
C7 C 0.2893(3) 0.6611(2) 0.8174(5) 0.0179(11) Uani 1 1 d . . . . .
C8 C 0.2579(3) 0.7055(2) 0.8008(5) 0.0189(11) Uani 1 1 d . . . . .
H8 H 0.2864 0.7285 0.7582 0.023 Uiso 1 1 calc R . . . .
C9 C 0.1852(4) 0.7162(2) 0.8461(5) 0.0214(12) Uani 1 1 d . . . . .
C10 C 0.1401(3) 0.6846(2) 0.9095(5) 0.0203(12) Uani 1 1 d . . . . .
C11 C 0.1715(3) 0.6395(2) 0.9229(4) 0.0184(10) Uani 1 1 d . . . . .
C12 C 0.2452(3) 0.62742(19) 0.8791(5) 0.0171(12) Uani 1 1 d . . . . .
C13 C 0.2812(3) 0.5805(2) 0.8898(5) 0.0185(11) Uani 1 1 d . . . . .
C14 C 0.2512(3) 0.5406(2) 0.9449(5) 0.0202(12) Uani 1 1 d . . . . .
H14 H 0.2014 0.5421 0.9826 0.024 Uiso 1 1 calc R . . . .
C15 C 0.2925(4) 0.4990(2) 0.9453(5) 0.0237(13) Uani 1 1 d . . . . .
C16 C 0.3644(4) 0.4979(2) 0.8891(6) 0.0315(15) Uani 1 1 d . . . . .
H16 H 0.3938 0.4695 0.8863 0.038 Uiso 1 1 calc R . . . .
C17 C 0.3934(4) 0.5379(2) 0.8370(5) 0.0279(13) Uani 1 1 d . . . . .
H17 H 0.4433 0.5368 0.7995 0.033 Uiso 1 1 calc R . . . .
C18 C 0.3459(3) 0.6268(2) 0.6084(5) 0.0226(13) Uani 1 1 d . . . . .
C19 C 0.3028(4) 0.5880(2) 0.5746(6) 0.0277(14) Uani 1 1 d . . . . .
H19 H 0.2965 0.5622 0.6262 0.033 Uiso 1 1 calc R . . . .
C20 C 0.2687(4) 0.5869(3) 0.4652(6) 0.0374(17) Uani 1 1 d . . . . .
C21 C 0.2728(4) 0.6227(3) 0.3875(6) 0.042(2) Uani 1 1 d . . . . .
C22 C 0.3182(4) 0.6608(3) 0.4213(6) 0.0359(17) Uani 1 1 d . . . . .
C23 C 0.3557(4) 0.6645(2) 0.5283(5) 0.0256(14) Uani 1 1 d . . . . .
C24 C 0.4040(4) 0.7038(2) 0.5679(5) 0.0244(13) Uani 1 1 d . . . . .
C25 C 0.4269(4) 0.7435(3) 0.5060(6) 0.0301(15) Uani 1 1 d . . . . .
H25 H 0.4098 0.7470 0.4276 0.036 Uiso 1 1 calc R . . . .
C26 C 0.4735(4) 0.7779(2) 0.5547(6) 0.0276(14) Uani 1 1 d . . . . .
C27 C 0.4958(4) 0.7719(2) 0.6731(6) 0.0292(14) Uani 1 1 d . . . . .
H27 H 0.5273 0.7949 0.7110 0.035 Uiso 1 1 calc R . . . .
C28 C 0.4715(3) 0.73270(19) 0.7318(6) 0.0226(11) Uani 1 1 d . . . . .
H28 H 0.4867 0.7291 0.8109 0.027 Uiso 1 1 calc R . . . .
C29 C -0.0110(4) 0.7073(3) 0.8398(7) 0.0427(19) Uani 1 1 d . . . . .
H29A H -0.0645 0.7166 0.8619 0.064 Uiso 1 1 calc GR . . . .
H29B H -0.0127 0.6772 0.7984 0.064 Uiso 1 1 calc GR . . . .
H29C H 0.0118 0.7314 0.7889 0.064 Uiso 1 1 calc GR . . . .
C30 C 0.2579(4) 0.4570(2) 1.0027(6) 0.0248(13) Uani 1 1 d . . . . .
C31 C 0.2803(4) 0.4473(2) 1.1194(6) 0.0293(14) Uani 1 1 d . . . . .
C32 C 0.2487(4) 0.4074(2) 1.1727(6) 0.0325(15) Uani 1 1 d . . . . .
H32 H 0.2619 0.4008 1.2515 0.039 Uiso 1 1 calc R . . . .
C33 C 0.1986(4) 0.3775(2) 1.1136(6) 0.0323(15) Uani 1 1 d . . . . .
C34 C 0.1787(4) 0.3873(2) 1.0000(6) 0.0308(15) Uani 1 1 d . . . . .
H34 H 0.1440 0.3668 0.9597 0.037 Uiso 1 1 calc R . . . .
C35 C 0.2084(4) 0.4268(2) 0.9427(6) 0.0269(14) Uani 1 1 d . . . . .
C36 C 0.3362(5) 0.4788(3) 1.1837(7) 0.045(2) Uani 1 1 d . . . . .
H36A H 0.3884 0.4770 1.1476 0.067 Uiso 1 1 calc GR . . . .
H36B H 0.3396 0.4688 1.2652 0.067 Uiso 1 1 calc GR . . . .
H36C H 0.3170 0.5113 1.1801 0.067 Uiso 1 1 calc GR . . . .
C37 C 0.1659(5) 0.3345(3) 1.1745(7) 0.045(2) Uani 1 1 d . . . . .
H37A H 0.1135 0.3417 1.2057 0.067 Uiso 1 1 calc GR . . . .
H37B H 0.2010 0.3255 1.2385 0.067 Uiso 1 1 calc GR . . . .
H37C H 0.1619 0.3086 1.1188 0.067 Uiso 1 1 calc GR . . . .
C38 C 0.1868(5) 0.4365(3) 0.8179(6) 0.0394(17) Uani 1 1 d . . . . .
H38A H 0.1617 0.4675 0.8124 0.059 Uiso 1 1 calc GR . . . .
H38B H 0.1501 0.4124 0.7904 0.059 Uiso 1 1 calc GR . . . .
H38C H 0.2344 0.4361 0.7698 0.059 Uiso 1 1 calc GR . . . .
C40 C 0.5023(4) 0.8198(3) 0.4895(6) 0.0330(16) Uani 1 1 d . . . . .
C41 C 0.5806(4) 0.8205(2) 0.4489(5) 0.0245(13) Uani 1 1 d . . . . .
C42 C 0.6066(4) 0.8598(2) 0.3880(5) 0.0300(13) Uani 1 1 d . . . . .
H42 H 0.6591 0.8602 0.3596 0.036 Uiso 1 1 calc R . . . .
C43 C 0.5594(5) 0.8979(3) 0.3672(6) 0.0385(18) Uani 1 1 d . . . . .
C46 C 0.6343(4) 0.7797(2) 0.4694(6) 0.0315(15) Uani 1 1 d . . . . .
H46A H 0.6838 0.7847 0.4274 0.047 Uiso 1 1 calc GR . . . .
H46B H 0.6092 0.7509 0.4413 0.047 Uiso 1 1 calc GR . . . .
H46C H 0.6451 0.7769 0.5530 0.047 Uiso 1 1 calc GR . . . .
C47 C 0.5894(6) 0.9406(3) 0.3053(7) 0.050(2) Uani 1 1 d . . . . .
H47A H 0.5775 0.9686 0.3517 0.075 Uiso 1 1 calc GR . . . .
H47B H 0.5637 0.9432 0.2291 0.075 Uiso 1 1 calc GR . . . .
H47C H 0.6464 0.9380 0.2946 0.075 Uiso 1 1 calc GR . . . .
S2A S 0.2309(3) 0.61017(15) 0.2464(4) 0.0290(6) Uani 0.45 1 d D . . A 1
O5A O 0.2809(7) 0.6304(5) 0.1624(10) 0.037(3) Uiso 0.45 1 d D . . A 1
O6A O 0.2040(7) 0.5630(4) 0.2302(11) 0.049(3) Uani 0.45 1 d D . . A 1
C39A C 0.1497(10) 0.6454(6) 0.2592(18) 0.054(5) Uiso 0.45 1 d D . . A 1
H39A H 0.1138 0.6321 0.3174 0.081 Uiso 0.45 1 calc R . . A 1
H39B H 0.1661 0.6769 0.2838 0.081 Uiso 0.45 1 calc R . . A 1
H39C H 0.1228 0.6474 0.1838 0.081 Uiso 0.45 1 calc R . . A 1
C44A C 0.4896(8) 0.9006(5) 0.4182(12) 0.029(2) Uiso 0.55 1 d . . . B 1
H44A H 0.4600 0.9288 0.4118 0.035 Uiso 0.55 1 calc R . . B 1
C45A C 0.4582(7) 0.8627(5) 0.4815(10) 0.027(2) Uiso 0.55 1 d . . . B 1
C48A C 0.3762(9) 0.8650(6) 0.5309(13) 0.041(3) Uani 0.55 1 d . . . B 1
H48A H 0.3577 0.8332 0.5485 0.062 Uiso 0.55 1 calc GR . . B 1
H48B H 0.3409 0.8796 0.4738 0.062 Uiso 0.55 1 calc GR . . B 1
H48C H 0.3766 0.8838 0.6025 0.062 Uiso 0.55 1 calc GR . . B 1
S2B S 0.2165(2) 0.63209(12) 0.2553(3) 0.0290(6) Uani 0.55 1 d D . . A 2
O5B O 0.1896(6) 0.6795(3) 0.2432(10) 0.058(3) Uani 0.55 1 d D . . A 2
O6B O 0.2641(7) 0.6112(4) 0.1674(10) 0.054(3) Uiso 0.55 1 d D . . A 2
C39B C 0.1301(7) 0.5996(5) 0.2762(11) 0.043(3) Uani 0.55 1 d D . . A 2
H39D H 0.0981 0.6145 0.3369 0.064 Uiso 0.55 1 calc R . . A 2
H39E H 0.1002 0.5986 0.2032 0.064 Uiso 0.55 1 calc R . . A 2
H39F H 0.1436 0.5676 0.3001 0.064 Uiso 0.55 1 calc R . . A 2
C44B C 0.4744(10) 0.8911(6) 0.3944(15) 0.029(2) Uiso 0.45 1 d . . . B 2
H44B H 0.4380 0.9147 0.3719 0.035 Uiso 0.45 1 calc R . . B 2
C45B C 0.4468(9) 0.8517(6) 0.4510(14) 0.027(2) Uiso 0.45 1 d . . . B 2
C48B C 0.3589(12) 0.8492(8) 0.4846(18) 0.041(3) Uani 0.45 1 d . . . B 2
H48D H 0.3454 0.8169 0.5062 0.062 Uiso 0.45 1 calc GR . . B 2
H48E H 0.3267 0.8590 0.4182 0.062 Uiso 0.45 1 calc GR . . B 2
H48F H 0.3490 0.8701 0.5508 0.062 Uiso 0.45 1 calc GR . . B 2
Cl3 Cl 0.6973(2) 0.55708(11) 0.5043(3) 0.0836(9) Uani 1 1 d D . . . .
Cl4A Cl 0.6511(3) 0.65005(14) 0.4273(3) 0.0814(12) Uani 0.8 1 d D . . E 1
C50A C 0.6493(10) 0.6104(4) 0.5396(13) 0.089(5) Uiso 0.8 1 d D . . E 1
H50A H 0.5939 0.6037 0.5605 0.107 Uiso 0.8 1 calc R . . E 1
H50B H 0.6751 0.6245 0.6086 0.107 Uiso 0.8 1 calc R . . E 1
Cl4B Cl 0.5833(13) 0.6470(7) 0.4346(17) 0.102(6) Uiso 0.2 1 d D . . F 2
C50B C 0.616(3) 0.5956(16) 0.501(5) 0.089(5) Uiso 0.2 1 d D . . F 2
H50C H 0.5724 0.5738 0.4854 0.107 Uiso 0.2 1 calc R . . F 2
H50D H 0.6107 0.6036 0.5850 0.107 Uiso 0.2 1 calc R . . F 2
Cl7 Cl 0.0000 0.5000 1.005(2) 0.136(8) Uani 0.3 2 d S T P . .
Cl8A Cl -0.035(3) 0.5252(14) 1.303(4) 0.176(9) Uiso 0.15 1 d D . . . .
Cl8B Cl -0.0451(19) 0.5349(11) 1.213(3) 0.176(9) Uiso 0.2 1 d D . . . .
C53A C 0.0000 0.5000 1.071(8) 0.067(13) Uiso 0.2 2 d DS T P . .
C53B C 0.0000 0.5000 1.140(5) 0.067(13) Uiso 0.3 2 d DS T P . .
Cl1 Cl 0.78156(13) 0.74210(9) 0.9166(2) 0.0616(6) Uani 1 1 d D . . . .
Cl2A Cl 0.7859(3) 0.69044(13) 0.7061(3) 0.0662(12) Uani 0.6 1 d D . . C 1
C49A C 0.7262(9) 0.7131(6) 0.8174(13) 0.047(4) Uiso 0.6 1 d D . . C 1
H49A H 0.6868 0.7348 0.7836 0.057 Uiso 0.6 1 calc R . . C 1
H49B H 0.6976 0.6871 0.8561 0.057 Uiso 0.6 1 calc R . . C 1
Cl2B Cl 0.6861(5) 0.7133(2) 0.7092(5) 0.078(2) Uani 0.4 1 d D . . D 2
C49B C 0.7113(12) 0.7064(7) 0.8560(17) 0.039(5) Uiso 0.4 1 d D . . D 2
H49C H 0.6626 0.7102 0.9023 0.047 Uiso 0.4 1 calc R . . D 2
H49D H 0.7290 0.6735 0.8666 0.047 Uiso 0.4 1 calc R . . D 2
Cl5 Cl 0.4709(4) 0.5625(3) 0.3633(5) 0.090(2) Uani 0.5 1 d D . . G -1
Cl6 Cl 0.5298(8) 0.4794(4) 0.5179(9) 0.154(4) Uiso 0.5 1 d D . . G -1
C51 C 0.477(2) 0.5202(11) 0.449(3) 0.154(4) Uiso 0.5 1 d D . . G -1
H51A H 0.4363 0.4995 0.4135 0.185 Uiso 0.5 1 calc R . . G -1
H51B H 0.4496 0.5342 0.5169 0.185 Uiso 0.5 1 calc R . . G -1

loop_
_atom_site_aniso_label
_atom_site_aniso_U_11
_atom_site_aniso_U_22
_atom_site_aniso_U_33
_atom_site_aniso_U_23
_atom_site_aniso_U_13
_atom_site_aniso_U_12
Ir 0.01656(9) 0.01675(9) 0.01741(9) 0.00125(8) 0.00013(8) 0.00149(9)
S1 0.0211(8) 0.0282(8) 0.0292(8) -0.0034(6) 0.0042(6) 0.0056(7)
F1 0.032(2) 0.0196(18) 0.037(2) 0.0033(15) 0.0053(16) 0.0106(16)
F2 0.0225(18) 0.0219(18) 0.031(2) 0.0041(15) 0.0065(14) 0.0006(14)
F3 0.067(3) 0.056(3) 0.043(3) -0.012(2) -0.023(2) -0.019(3)
F4 0.043(3) 0.078(3) 0.024(2) 0.020(2) -0.0068(18) -0.012(2)
O1 0.022(2) 0.027(2) 0.028(2) 0.0016(19) 0.0013(19) 0.0043(17)
O2 0.022(2) 0.048(3) 0.053(3) 0.007(3) -0.005(2) 0.006(2)
O3 0.037(3) 0.032(3) 0.036(3) -0.004(2) 0.008(2) 0.007(2)
O4 0.029(3) 0.039(3) 0.060(4) 0.006(3) 0.022(2) 0.007(2)
N1 0.025(3) 0.016(3) 0.022(2) 0.0052(18) -0.0025(19) -0.003(2)
N2 0.018(2) 0.015(2) 0.025(3) 0.0010(19) -0.0034(19) 0.0024(19)
N3 0.019(2) 0.024(3) 0.020(3) 0.005(2) 0.002(2) 0.004(2)
C1 0.024(3) 0.018(3) 0.043(4) 0.009(3) -0.002(3) 0.004(3)
C2 0.023(3) 0.021(3) 0.034(3) 0.010(3) -0.006(2) -0.002(3)
C3 0.033(3) 0.033(4) 0.044(4) 0.015(4) -0.012(3) 0.000(3)
C4 0.047(5) 0.040(5) 0.035(4) 0.006(3) -0.021(3) -0.012(4)
C5 0.055(5) 0.034(4) 0.020(3) 0.000(3) -0.005(3) -0.015(4)
C6 0.034(3) 0.023(3) 0.024(3) 0.002(2) -0.004(3) -0.007(3)
C7 0.019(3) 0.019(3) 0.016(3) -0.003(2) -0.003(2) 0.001(2)
C8 0.020(3) 0.020(3) 0.017(3) 0.002(2) 0.002(2) -0.001(2)
C9 0.024(3) 0.018(3) 0.022(3) 0.000(2) -0.004(2) 0.004(2)
C10 0.015(3) 0.025(3) 0.021(3) -0.002(2) 0.001(2) 0.004(2)
C11 0.018(3) 0.021(3) 0.017(2) 0.004(2) -0.0018(18) -0.001(3)
C12 0.016(3) 0.016(3) 0.019(3) -0.002(2) -0.003(2) 0.002(2)
C13 0.019(3) 0.015(3) 0.022(3) -0.002(2) -0.003(2) 0.000(2)
C14 0.019(3) 0.022(3) 0.019(3) 0.000(2) 0.003(2) -0.004(2)
C15 0.028(3) 0.018(3) 0.026(3) 0.001(2) 0.000(3) -0.004(3)
C16 0.027(3) 0.018(3) 0.050(4) 0.006(3) 0.008(3) 0.006(3)
C17 0.022(3) 0.022(3) 0.040(3) 0.002(2) 0.007(3) 0.009(3)
C18 0.016(3) 0.032(4) 0.020(3) -0.005(2) 0.002(2) 0.004(2)
C19 0.026(3) 0.025(3) 0.032(3) -0.008(3) -0.001(3) 0.000(3)
C20 0.030(4) 0.047(5) 0.035(4) -0.015(3) -0.001(3) -0.003(3)
C21 0.030(4) 0.081(6) 0.016(3) 0.001(3) -0.001(3) -0.016(4)
C22 0.025(3) 0.062(5) 0.021(3) 0.012(3) 0.001(3) -0.006(3)
C23 0.020(3) 0.037(4) 0.019(3) 0.001(3) 0.003(2) 0.004(3)
C24 0.015(3) 0.035(3) 0.022(3) 0.006(2) 0.005(2) 0.003(3)
C25 0.022(3) 0.044(4) 0.024(3) 0.013(3) 0.004(2) 0.002(3)
C26 0.021(3) 0.032(4) 0.029(3) 0.012(3) 0.011(3) 0.005(3)
C27 0.034(4) 0.028(3) 0.026(3) 0.000(3) 0.008(3) -0.002(3)
C28 0.024(3) 0.021(3) 0.022(3) -0.001(2) 0.003(3) -0.002(2)
C29 0.026(4) 0.055(5) 0.047(5) -0.009(4) -0.009(3) 0.014(4)
C30 0.023(3) 0.022(3) 0.030(3) 0.001(2) 0.003(3) 0.004(3)
C31 0.035(4) 0.026(3) 0.026(3) 0.001(3) 0.004(3) 0.002(3)
C32 0.038(4) 0.032(4) 0.028(4) 0.007(3) 0.004(3) 0.000(3)
C33 0.031(4) 0.027(3) 0.039(4) 0.006(3) 0.007(3) -0.003(3)
C34 0.032(4) 0.024(3) 0.037(4) 0.004(3) -0.002(3) -0.003(3)
C35 0.026(3) 0.025(3) 0.030(3) 0.007(3) -0.001(3) -0.003(3)
C36 0.057(5) 0.042(5) 0.036(4) 0.003(3) -0.016(4) -0.013(4)
C37 0.058(5) 0.034(4) 0.042(4) 0.015(3) -0.001(4) -0.016(4)
C38 0.045(4) 0.038(4) 0.036(4) 0.006(3) -0.014(3) -0.007(4)
C40 0.039(4) 0.034(4) 0.026(3) 0.014(3) 0.007(3) -0.007(3)
C41 0.028(3) 0.021(3) 0.025(3) -0.003(2) 0.003(2) -0.005(3)
C42 0.039(3) 0.029(3) 0.022(3) -0.006(3) 0.010(3) -0.011(4)
C43 0.060(5) 0.026(4) 0.029(4) 0.005(3) 0.012(3) -0.004(3)
C46 0.029(3) 0.031(4) 0.035(4) 0.006(3) 0.011(3) 0.000(3)
C47 0.077(6) 0.031(4) 0.041(4) 0.015(3) 0.018(4) -0.003(4)
S2A 0.0319(14) 0.0347(18) 0.0206(11) -0.0001(18) -0.0062(10) -0.0053(15)
O6A 0.070(8) 0.034(6) 0.043(7) -0.013(6) -0.021(7) 0.002(6)
C48A 0.038(8) 0.047(9) 0.039(9) 0.014(6) 0.002(6) -0.003(6)
S2B 0.0319(14) 0.0347(18) 0.0206(11) -0.0001(18) -0.0062(10) -0.0053(15)
O5B 0.073(7) 0.038(5) 0.062(7) 0.013(5) -0.051(6) -0.013(5)
C39B 0.031(6) 0.074(10) 0.024(6) -0.005(6) -0.017(5) -0.003(6)
C48B 0.038(8) 0.047(9) 0.039(9) 0.014(6) 0.002(6) -0.003(6)
Cl3 0.097(2) 0.093(2) 0.0606(17) -0.0097(15) -0.0015(16) -0.0218(18)
Cl4A 0.100(3) 0.087(3) 0.0572(19) -0.0275(17) -0.0157(18) 0.041(2)
Cl7 0.136(19) 0.129(17) 0.144(19) 0.000 0.000 -0.024(14)
Cl1 0.0461(12) 0.0675(15) 0.0713(15) -0.0331(12) 0.0052(11) -0.0043(11)
Cl2A 0.110(3) 0.048(2) 0.040(2) -0.0142(15) 0.025(2) -0.029(2)
Cl2B 0.128(6) 0.058(4) 0.048(3) 0.011(3) -0.036(4) -0.008(4)
Cl5 0.082(4) 0.128(6) 0.060(3) -0.010(3) 0.014(3) 0.031(4)

loop_
_atom_type_symbol
_atom_type_description
_atom_type_scat_dispersion_real
_atom_type_scat_dispersion_imag
_atom_type_scat_source
C C 0.0033 0.0016 'International Tables Vol C Tables 4.2.6.8 and 6.1.1.4'
H H 0.0000 0.0000 'International Tables Vol C Tables 4.2.6.8 and 6.1.1.4'
Cl Cl 0.1484 0.1585 'International Tables Vol C Tables 4.2.6.8 and 6.1.1.4'
F F 0.0171 0.0103 'International Tables Vol C Tables 4.2.6.8 and 6.1.1.4'
Ir Ir -1.4442 7.9887 'International Tables Vol C Tables 4.2.6.8 and 6.1.1.4'
N N 0.0061 0.0033 'International Tables Vol C Tables 4.2.6.8 and 6.1.1.4'
O O 0.0106 0.0060 'International Tables Vol C Tables 4.2.6.8 and 6.1.1.4'
S S 0.1246 0.1234 'International Tables Vol C Tables 4.2.6.8 and 6.1.1.4'

loop_
_geom_angle_atom_site_label_1
_geom_angle_atom_site_label_2
_geom_angle_atom_site_label_3
_geom_angle
_geom_angle_site_symmetry_1
_geom_angle_site_symmetry_3
O1 Ir N1 76.82(18) . .
N2 Ir O1 96.13(17) . .
N2 Ir N1 85.93(18) . .
N3 Ir O1 86.78(18) . .
N3 Ir N1 98.72(19) . .
N3 Ir N2 175.0(2) . .
C7 Ir O1 173.9(2) . .
C7 Ir N1 97.6(2) . .
C7 Ir N2 80.8(2) . .
C7 Ir N3 96.6(2) . .
C7 Ir C18 87.7(2) . .
C18 Ir O1 97.9(2) . .
C18 Ir N1 174.7(2) . .
C18 Ir N2 95.0(2) . .
C18 Ir N3 80.6(2) . .
O3 S1 O4 117.4(3) . .
O3 S1 C10 108.1(3) . .
O3 S1 C29 108.0(4) . .
O4 S1 C10 109.9(3) . .
O4 S1 C29 109.6(4) . .
C29 S1 C10 103.0(3) . .
C1 O1 Ir 116.0(4) . .
C2 N1 Ir 114.0(4) . .
C2 N1 C6 119.6(5) . .
C6 N1 Ir 125.9(4) . .
C13 N2 Ir 116.6(4) . .
C17 N2 Ir 123.4(4) . .
C17 N2 C13 120.0(5) . .
C24 N3 Ir 117.2(4) . .
C28 N3 Ir 124.0(4) . .
C28 N3 C24 118.8(5) . .
O1 C1 C2 116.0(5) . .
O2 C1 O1 124.9(7) . .
O2 C1 C2 119.0(6) . .
N1 C2 C1 116.2(5) . .
N1 C2 C3 121.7(6) . .
C3 C2 C1 122.0(6) . .
C4 C3 C2 118.8(7) . .
C5 C4 C3 119.5(6) . .
C4 C5 C6 119.2(7) . .
N1 C6 C5 121.2(7) . .
C8 C7 Ir 126.7(4) . .
C8 C7 C12 119.0(5) . .
C12 C7 Ir 114.3(4) . .
C9 C8 C7 119.8(5) . .
F1 C9 C8 118.7(5) . .
F1 C9 C10 117.9(5) . .
C8 C9 C10 123.4(5) . .
C9 C10 S1 120.4(5) . .
C9 C10 C11 116.3(5) . .
C11 C10 S1 123.3(5) . .
F2 C11 C10 118.7(5) . .
F2 C11 C12 119.3(5) . .
C12 C11 C10 122.1(5) . .
C7 C12 C13 116.0(5) . .
C11 C12 C7 119.5(5) . .
C11 C12 C13 124.6(5) . .
N2 C13 C12 112.2(5) . .
N2 C13 C14 119.3(5) . .
C14 C13 C12 128.5(5) . .
C15 C14 C13 120.9(6) . .
C14 C15 C16 118.0(6) . .
C14 C15 C30 119.4(6) . .
C16 C15 C30 122.6(6) . .
C17 C16 C15 120.0(6) . .
N2 C17 C16 121.7(6) . .
C19 C18 Ir 127.2(5) . .
C19 C18 C23 118.9(6) . .
C23 C18 Ir 113.8(4) . .
C18 C19 C20 119.7(7) . .
F3 C20 C19 116.8(7) . .
C21 C20 F3 119.2(6) . .
C21 C20 C19 124.0(7) . .
C20 C21 C22 115.6(6) . .
C20 C21 S2A 114.9(6) . .
C20 C21 S2B 129.4(6) . .
C22 C21 S2A 128.7(6) . .
C22 C21 S2B 114.3(6) . .
F4 C22 C21 117.4(6) . .
F4 C22 C23 118.3(7) . .
C21 C22 C23 124.2(7) . .
C18 C23 C24 116.3(5) . .
C22 C23 C18 117.4(6) . .
C22 C23 C24 126.3(6) . .
N3 C24 C23 111.9(5) . .
N3 C24 C25 119.7(6) . .
C25 C24 C23 128.3(6) . .
C26 C25 C24 122.0(6) . .
C25 C26 C27 117.2(6) . .
C25 C26 C40 123.6(6) . .
C27 C26 C40 119.1(6) . .
C28 C27 C26 119.1(6) . .
N3 C28 C27 123.1(6) . .
C31 C30 C15 117.9(6) . .
C35 C30 C15 121.3(6) . .
C35 C30 C31 120.7(6) . .
C30 C31 C36 121.1(6) . .
C32 C31 C30 117.9(6) . .
C32 C31 C36 121.0(6) . .
C33 C32 C31 121.5(6) . .
C32 C33 C37 119.8(7) . .
C34 C33 C32 119.4(6) . .
C34 C33 C37 120.8(7) . .
C33 C34 C35 121.5(7) . .
C30 C35 C34 119.0(6) . .
C30 C35 C38 120.5(6) . .
C34 C35 C38 120.6(6) . .
C41 C40 C26 119.1(6) . .
C41 C40 C45A 117.5(7) . .
C45A C40 C26 122.7(8) . .
C45B C40 C26 117.5(9) . .
C45B C40 C41 122.1(9) . .
C40 C41 C46 120.9(6) . .
C42 C41 C40 118.4(6) . .
C42 C41 C46 120.7(6) . .
C43 C42 C41 122.6(7) . .
C42 C43 C47 121.8(7) . .
C42 C43 C44B 115.3(9) . .
C44A C43 C42 119.6(9) . .
C44A C43 C47 117.8(9) . .
C44B C43 C47 122.3(10) . .
O5A S2A C21 107.2(6) . .
O5A S2A O6A 119.1(8) . .
O5A S2A C39A 107.8(9) . .
O6A S2A C21 115.3(6) . .
O6A S2A C39A 107.8(9) . .
C39A S2A C21 97.1(8) . .
C43 C44A C45A 121.5(12) . .
C40 C45A C48A 119.8(12) . .
C44A C45A C40 119.2(11) . .
C44A C45A C48A 120.7(13) . .
O5B S2B C21 112.9(5) . .
O5B S2B C39B 104.1(7) . .
O6B S2B C21 103.4(6) . .
O6B S2B O5B 120.4(8) . .
O6B S2B C39B 110.6(7) . .
C39B S2B C21 104.5(5) . .
C45B C44B C43 122.3(15) . .
C40 C45B C48B 123.4(14) . .
C44B C45B C40 116.9(14) . .
C44B C45B C48B 118.9(16) . .
Cl4A C50A Cl3 112.6(9) . .
Cl4B C50B Cl3 141(3) . .
C53A Cl7 C53B 0.00(5) . .
Cl8A Cl8A Cl8B 25.4(10) 2_565 2_565
Cl8A Cl8A C53B 63.5(13) 2_565 .
Cl8B Cl8A Cl8A 107(3) . 2_565
Cl8B Cl8A Cl8B 82(3) . 2_565
Cl8B Cl8A C53B 44(3) . .
C53B Cl8A Cl8B 38.1(12) . 2_565
Cl8A Cl8B Cl8A 47(3) . 2_565
Cl8A Cl8B C53A 125(4) . .
Cl8A Cl8B C53B 106(4) . .
C53A Cl8B Cl8A 78(2) . 2_565
C53B Cl8B Cl8A 59(2) . 2_565
C53B Cl8B C53A 18.8(15) . .
Cl7 C53A Cl8B 142.3(19) . .
Cl7 C53A Cl8B 142.3(19) . 2_565
Cl7 C53A C53B 180.00(7) . .
Cl8B C53A Cl8B 75(4) 2_565 .
C53B C53A Cl8B 37.7(19) . 2_565
C53B C53A Cl8B 37.7(19) . .
Cl7 C53B Cl8A 153.5(13) . 2_565
Cl7 C53B Cl8A 153.5(13) . .
Cl8A C53B Cl8A 53(3) . 2_565
Cl8B C53B Cl7 124(2) 2_565 .
Cl8B C53B Cl7 124(2) . .
Cl8B C53B Cl8A 30(2) 2_565 2_565
Cl8B C53B Cl8A 30(2) . .
Cl8B C53B Cl8A 83(3) . 2_565
Cl8B C53B Cl8A 83(3) 2_565 .
Cl8B C53B Cl8B 113(5) 2_565 .
C53A C53B Cl7 0.00(6) . .
C53A C53B Cl8A 153.5(13) . 2_565
C53A C53B Cl8A 153.5(13) . .
C53A C53B Cl8B 124(2) . .
C53A C53B Cl8B 124(2) . 2_565
Cl1 C49A Cl2A 110.3(8) . .
Cl1 C49B Cl2B 119.6(12) . .
Cl5 C51 Cl6 151(3) . .

loop_
_geom_bond_atom_site_label_1
_geom_bond_atom_site_label_2
_geom_bond_distance
_geom_bond_site_symmetry_2
Ir O1 2.133(4) .
Ir N1 2.139(5) .
Ir N2 2.034(5) .
Ir N3 2.031(5) .
Ir C7 1.986(6) .
Ir C18 2.001(6) .
S1 O3 1.423(5) .
S1 O4 1.426(5) .
S1 C10 1.773(6) .
S1 C29 1.761(7) .
F1 C9 1.356(6) .
F2 C11 1.339(6) .
F3 C20 1.359(8) .
F4 C22 1.360(8) .
O1 C1 1.285(8) .
O2 C1 1.243(7) .
N1 C2 1.337(8) .
N1 C6 1.357(8) .
N2 C13 1.365(7) .
N2 C17 1.335(7) .
N3 C24 1.376(8) .
N3 C28 1.355(7) .
C1 C2 1.493(9) .
C2 C3 1.391(9) .
C3 C4 1.391(11) .
C4 C5 1.375(11) .
C5 C6 1.389(9) .
C7 C8 1.387(8) .
C7 C12 1.408(8) .
C8 C9 1.374(8) .
C9 C10 1.389(9) .
C10 C11 1.397(8) .
C11 C12 1.392(8) .
C12 C13 1.475(8) .
C13 C14 1.397(8) .
C14 C15 1.377(9) .
C15 C16 1.381(9) .
C15 C30 1.486(9) .
C16 C17 1.379(9) .
C18 C19 1.380(9) .
C18 C23 1.423(9) .
C19 C20 1.382(9) .
C20 C21 1.355(11) .
C21 C22 1.386(10) .
C22 C23 1.387(9) .
C23 C24 1.461(9) .
C24 C25 1.390(9) .
C25 C26 1.377(10) .
C26 C27 1.421(9) .
C26 C40 1.493(9) .
C27 C28 1.369(8) .
C30 C31 1.420(9) .
C30 C35 1.386(9) .
C31 C32 1.396(9) .
C31 C36 1.500(10) .
C32 C33 1.383(10) .
C33 C34 1.375(10) .
C33 C37 1.514(9) .
C34 C35 1.396(9) .
C35 C38 1.504(9) .
C40 C41 1.410(9) .
C40 C45A 1.434(15) .
C40 C45B 1.381(17) .
C41 C42 1.391(9) .
C41 C46 1.494(9) .
C42 C43 1.369(10) .
C43 C47 1.498(9) .
C43 C44A 1.325(16) .
C43 C44B 1.490(19) .
S2A C21 1.805(8) .
S2A O5A 1.408(11) .
S2A O6A 1.430(10) .
S2A C39A 1.712(16) .
C44A C45A 1.407(19) .
C45A C48A 1.506(19) .
S2B C21 1.813(8) .
S2B O5B 1.432(9) .
S2B O6B 1.423(11) .
S2B C39B 1.751(12) .
C44B C45B 1.38(2) .
C45B C48B 1.54(3) .
Cl3 C50A 1.770(13) .
Cl3 C50B 1.76(2) .
Cl4A C50A 1.714(13) .
Cl4B C50B 1.74(2) .
Cl7 C53A 0.76(8) .
Cl7 C53B 1.55(6) .
Cl8A Cl8A 1.86(8) 2_565
Cl8A Cl8B 2.42(4) 2_565
Cl8A C53B 2.09(6) .
Cl8B Cl8A 2.42(4) 2_565
Cl8B Cl8A 1.09(4) .
Cl8B C53B 1.51(4) .
C53A Cl8B 2.05(6) 2_565
C53A Cl8B 2.05(6) .
C53A C53B 0.79(6) .
C53B Cl8A 2.09(6) 2_565
C53B Cl8B 1.51(4) 2_565
Cl1 C49A 1.692(12) .
Cl1 C49B 1.716(16) .
Cl2A C49A 1.755(15) .
Cl2B C49B 1.749(19) .
Cl5 C51 1.557(15) .
Cl6 C51 1.671(15) .
